data_7157798
loop_
_publ_author_name
'Penjarla, Thirupathi Reddy'
'Kundarapu, Maheshwar'
'Rangan, Krishnan'
'Bhattacharya, Anupam'

_publ_section_title
;
 Iodine assisted synthesis of CF<sub>3</sub> appended
 spirodihydrofuryl/cyclopropyl oxindoles by changing the active methylene
 sources.
;
_journal_issue 47
_journal_name_full 'Organic &amp; biomolecular chemistry'
_journal_page_first 9623
_journal_page_last 9631
_journal_paper_doi 10.1039/d0ob01903h
_journal_volume 18
_journal_year 2020
_chemical_absolute_configuration unk
_chemical_formula_moiety 'C28 H26 F3 N3 O6'
_chemical_formula_sum 'C28 H26 F3 N3 O6'
_chemical_formula_weight 557.52
_space_group_crystal_system monoclinic
_space_group_IT_number 4
_space_group_name_Hall 'P 2yb'
_space_group_name_H-M_alt 'P 1 21 1'
_atom_sites_solution_hydrogens geom
_atom_sites_solution_primary dual
_audit_creation_date 2020-06-22
_audit_creation_method
;
Olex2 1.2
(compiled 2018.05.29 svn.r3508 for OlexSys, GUI svn.r5506)
;
_audit_update_record
;
2020-06-22 deposited with the CCDC.	2020-11-09 downloaded from the CCDC.
;
_cell_angle_alpha 90
_cell_angle_beta 107.761(2)
_cell_angle_gamma 90
_cell_formula_units_Z 2
_cell_length_a 8.85320(10)
_cell_length_b 13.7373(2)
_cell_length_c 11.5286(2)
_cell_measurement_reflns_used 6311
_cell_measurement_temperature 93(2)
_cell_measurement_theta_max 79.1850
_cell_measurement_theta_min 5.1330
_cell_volume 1335.27(4)
_computing_cell_refinement 'CrysAlisPro 1.171.40.80a (Rigaku OD, 2020)'
_computing_data_collection 'CrysAlisPro 1.171.40.80a (Rigaku OD, 2020)'
_computing_data_reduction 'CrysAlisPro 1.171.40.80a (Rigaku OD, 2020)'
_computing_molecular_graphics 'Olex2 (Dolomanov et al., 2009)'
_computing_publication_material 'Olex2 (Dolomanov et al., 2009)'
_computing_structure_refinement 'ShelXL (Sheldrick, 2015)'
_computing_structure_solution 'ShelXT (Sheldrick, 2015)'
_diffrn_ambient_temperature 93(2)
_diffrn_detector 'Hybrid Pixel Array Detector'
_diffrn_detector_area_resol_mean 5.8140
_diffrn_measured_fraction_theta_full 1.000
_diffrn_measured_fraction_theta_max 0.971
_diffrn_measurement_details
;
List of Runs (angles in degrees, time in seconds):

  # Type    Start    End  Width  t~exp~   \w     \q     \k     \f   Frames
#--------------------------------------------------------------------------
  1  \w    -19.00  27.00   0.50    3.20    --    0.00  37.00   0.00   92
  2  \w    -29.00  22.00   0.50    3.20    --    0.00  77.00  60.00  102
  3  \w    -21.00  18.00   0.50    3.20    --    0.00 -37.00 150.00   78
  4  \w    -78.00 -42.00   0.50    3.20    --    0.00 -37.00 150.00   72
  5  \w     52.00  80.00   0.50    3.20    --    0.00  37.00   0.00   56
  6  \w     19.00 138.00   0.50   12.78    --  107.20 -82.00-150.00  238
  7  \w    160.00 186.00   0.50   12.78    --  107.20  30.00-150.00   52
  8  \w     22.00 140.00   0.50   12.78    --  107.20 -82.00  30.00  236
  9  \w     88.00 114.00   0.50   12.78    --  107.20 -82.00 -60.00   52
 10  \w     95.00 141.00   0.50   12.78    --  107.20  61.00   0.00   92
 11  \w     18.00 125.00   0.50   12.78    --  107.20 -30.00  30.00  214
 12  \w     93.00 153.00   0.50   12.78    --  107.20  61.00 -30.00  120
 13  \w     57.00 127.00   0.50   12.78    --  107.20 -30.00-180.00  140
 14  \w     74.00  99.00   0.50   12.78    --  107.20 -82.00-180.00   50
 15  \w     24.00  49.00   0.50   12.78    --  107.20 -30.00-180.00   50
;
_diffrn_measurement_device 'four-circle diffractometer'
_diffrn_measurement_device_type 'XtaLAB AFC12 (RINC): Kappa dual home/near'
_diffrn_measurement_method '\w scans'
_diffrn_orient_matrix_type 'CrysAlisPro convention (1999,Acta A55,543-557)'
_diffrn_orient_matrix_UB_11 0.0654510000
_diffrn_orient_matrix_UB_12 0.0047257000
_diffrn_orient_matrix_UB_13 0.1401026000
_diffrn_orient_matrix_UB_21 -0.0162070000
_diffrn_orient_matrix_UB_22 -0.1112564000
_diffrn_orient_matrix_UB_23 0.0066744000
_diffrn_orient_matrix_UB_31 0.1698895000
_diffrn_orient_matrix_UB_32 -0.0123818000
_diffrn_orient_matrix_UB_33 -0.0071108000
_diffrn_radiation_monochromator mirror
_diffrn_radiation_probe x-ray
_diffrn_radiation_type CuK\a
_diffrn_radiation_wavelength 1.54184
_diffrn_reflns_av_R_equivalents 0.0277
_diffrn_reflns_av_unetI/netI 0.0419
_diffrn_reflns_Laue_measured_fraction_full 1.000
_diffrn_reflns_Laue_measured_fraction_max 0.971
_diffrn_reflns_limit_h_max 10
_diffrn_reflns_limit_h_min -8
_diffrn_reflns_limit_k_max 16
_diffrn_reflns_limit_k_min -17
_diffrn_reflns_limit_l_max 13
_diffrn_reflns_limit_l_min -14
_diffrn_reflns_number 8109
_diffrn_reflns_point_group_measured_fraction_full 0.913
_diffrn_reflns_point_group_measured_fraction_max 0.857
_diffrn_reflns_theta_full 67.684
_diffrn_reflns_theta_max 79.581
_diffrn_reflns_theta_min 4.026
_diffrn_source 'micro-focus sealed X-ray tube'
_diffrn_source_type 'Rigaku (Cu) X-ray Source'
_exptl_absorpt_coefficient_mu 0.954
_exptl_absorpt_correction_T_max 1.00000
_exptl_absorpt_correction_T_min 0.85031
_exptl_absorpt_correction_type multi-scan
_exptl_absorpt_process_details
;
CrysAlisPro 1.171.40.80a (Rigaku Oxford Diffraction, 2020)
Empirical absorption correction using spherical harmonics,
 implemented in SCALE3 ABSPACK scaling algorithm.
;
_exptl_crystal_colour colourless
_exptl_crystal_colour_primary colourless
_exptl_crystal_density_diffrn 1.387
_exptl_crystal_description plate
_exptl_crystal_F_000 580
_exptl_crystal_size_max 0.15
_exptl_crystal_size_mid 0.1
_exptl_crystal_size_min 0.03
_refine_diff_density_max 0.172
_refine_diff_density_min -0.221
_refine_diff_density_rms 0.046
_refine_ls_abs_structure_details
;
 Flack x determined using 1909 quotients [(I+)-(I-)]/[(I+)+(I-)]
 (Parsons, Flack and Wagner, Acta Cryst. B69 (2013) 249-259).
;
_refine_ls_abs_structure_Flack -0.09(9)
_refine_ls_extinction_method none
_refine_ls_goodness_of_fit_ref 1.095
_refine_ls_hydrogen_treatment constr
_refine_ls_matrix_type full
_refine_ls_number_parameters 366
_refine_ls_number_reflns 4987
_refine_ls_number_restraints 1
_refine_ls_restrained_S_all 1.095
_refine_ls_R_factor_all 0.0341
_refine_ls_R_factor_gt 0.0330
_refine_ls_shift/su_max 0.001
_refine_ls_shift/su_mean 0.000
_refine_ls_structure_factor_coef Fsqd
_refine_ls_weighting_details 'w=1/[\s^2^(Fo^2^)+(0.0377P)^2^+0.3590P] where P=(Fo^2^+2Fc^2^)/3'
_refine_ls_weighting_scheme calc
_refine_ls_wR_factor_gt 0.0885
_refine_ls_wR_factor_ref 0.0893
_reflns_Friedel_coverage 0.692
_reflns_Friedel_fraction_full 0.818
_reflns_Friedel_fraction_max 0.732
_reflns_number_gt 4822
_reflns_number_total 4987
_reflns_threshold_expression 'I > 2\s(I)'
_cod_data_source_file d0ob01903h2.cif
_cod_data_source_block exp_586-11580-015repeat
_cod_depositor_comments 'Adding full bibliography for 7157797--7157798.cif.'
_cod_database_code 7157798
_shelx_shelxl_version_number 2018/3
_chemical_oxdiff_formula 'C28 H26 F3 N3 O6'
_shelx_space_group_comment
;
The symmetry employed for this shelxl refinement is uniquely defined
by the following loop, which should always be used as a source of
symmetry information in preference to the above space-group names.
They are only intended as comments.
;
_shelx_estimated_absorpt_t_max 0.972
_shelx_estimated_absorpt_t_min 0.870
_reflns_odcompleteness_completeness 99.96
_reflns_odcompleteness_iscentric 1
_reflns_odcompleteness_theta 71.98
_olex2_refinement_description
;
1. Fixed Uiso
 At 1.2 times of:
  All C(H) groups, All C(H,H) groups
 At 1.5 times of:
  All C(H,H,H) groups
2.a Secondary CH2 refined with riding coordinates:
 C12(H12A,H12B)
2.b Aromatic/amide H refined with riding coordinates:
 C28(H28), C4(H4), C24(H24), C5(H5), C6(H6), C3(H3), C27(H27), C26(H26),
 C25(H25)
2.c Idealised Me refined as rotating group:
 C22(H22A,H22B,H22C), C13(H13A,H13B,H13C), C17(H17A,H17B,H17C), C16(H16A,H16B,
 H16C), C18(H18A,H18B,H18C)
;
_olex2_submission_special_instructions 'No special instructions were received'
_oxdiff_exptl_absorpt_empirical_details
;
Empirical correction (ABSPACK) includes:
- Absorption correction using spherical harmonics
- Frame scaling
;
_oxdiff_exptl_absorpt_empirical_full_max 1.977
_oxdiff_exptl_absorpt_empirical_full_min 0.761

loop_
_space_group_symop_operation_xyz
'x, y, z'
'-x, y+1/2, -z'

loop_
_atom_site_label
_atom_site_type_symbol
_atom_site_fract_x
_atom_site_fract_y
_atom_site_fract_z
_atom_site_U_iso_or_equiv
_atom_site_adp_type
_atom_site_occupancy
_atom_site_site_symmetry_order
_atom_site_calc_flag
_atom_site_refinement_flags_posn
_atom_site_refinement_flags_adp
_atom_site_refinement_flags_occupancy
_atom_site_disorder_assembly
_atom_site_disorder_group
F1 F 0.52704(19) 0.67738(12) 0.73626(14) 0.0270(3) Uani 1 1 d . . . . .
F3 F 0.6653(2) 0.79153(11) 0.69022(16) 0.0299(4) Uani 1 1 d . . . . .
F2 F 0.43227(19) 0.75856(12) 0.56980(16) 0.0303(4) Uani 1 1 d . . . . .
O6 O 0.60515(19) 0.47523(12) 0.63033(14) 0.0167(3) Uani 1 1 d . . . . .
O4 O 0.2942(2) 0.46300(15) 0.13041(15) 0.0237(4) Uani 1 1 d . . . . .
O1 O 0.7144(2) 0.49087(14) 0.41868(15) 0.0216(4) Uani 1 1 d . . . . .
O3 O 0.8175(2) 0.73214(14) 0.49672(16) 0.0219(4) Uani 1 1 d . . . . .
O5 O 0.5609(2) 0.48108(15) 0.18216(15) 0.0241(4) Uani 1 1 d . . . . .
O2 O 0.5682(2) 0.70855(15) 0.37382(17) 0.0265(4) Uani 1 1 d . . . . .
N3 N 0.8729(2) 0.46863(15) 0.77808(18) 0.0167(4) Uani 1 1 d . . . . .
N1 N 0.4399(2) 0.50051(15) 0.32561(17) 0.0164(4) Uani 1 1 d . . . . .
N2 N 0.9949(2) 0.53649(17) 0.81434(18) 0.0199(4) Uani 1 1 d . . . . .
C2 C 0.3651(3) 0.54594(17) 0.4942(2) 0.0164(4) Uani 1 1 d . . . . .
C20 C 0.7508(3) 0.51031(18) 0.6929(2) 0.0156(4) Uani 1 1 d . . . . .
C23 C 0.8894(3) 0.37396(18) 0.8283(2) 0.0179(5) Uani 1 1 d . . . . .
C11 C 0.6708(3) 0.69882(18) 0.4699(2) 0.0193(5) Uani 1 1 d . . . . .
C8 C 0.5428(3) 0.54810(17) 0.5339(2) 0.0157(4) Uani 1 1 d . . . . .
C28 C 0.7640(3) 0.30818(19) 0.7927(2) 0.0202(5) Uani 1 1 d . . . . .
H28 H 0.666744 0.326728 0.734642 0.024 Uiso 1 1 calc R . . . .
C14 C 0.4222(3) 0.47890(18) 0.2027(2) 0.0169(4) Uani 1 1 d . . . . .
C19 C 0.7865(3) 0.60232(17) 0.6709(2) 0.0164(5) Uani 1 1 d . . . . .
C7 C 0.5828(3) 0.50992(18) 0.4200(2) 0.0167(4) Uani 1 1 d . . . . .
C21 C 0.9428(3) 0.61753(18) 0.7500(2) 0.0186(5) Uani 1 1 d . . . . .
C1 C 0.3099(3) 0.51808(17) 0.3722(2) 0.0161(4) Uani 1 1 d . . . . .
C10 C 0.5646(3) 0.71850(19) 0.6431(2) 0.0219(5) Uani 1 1 d . . . . .
C4 C 0.0991(3) 0.5475(2) 0.5028(2) 0.0219(5) Uani 1 1 d . . . . .
H4 H 0.025521 0.556293 0.547086 0.026 Uiso 1 1 calc R . . . .
C24 C 1.0324(3) 0.3469(2) 0.9139(2) 0.0238(5) Uani 1 1 d . . . . .
H24 H 1.117952 0.391749 0.938764 0.029 Uiso 1 1 calc R . . . .
C9 C 0.6434(3) 0.64547(18) 0.5792(2) 0.0170(5) Uani 1 1 d . . . . .
C5 C 0.0453(3) 0.5232(2) 0.3803(2) 0.0225(5) Uani 1 1 d . . . . .
H5 H -0.065638 0.517738 0.341372 0.027 Uiso 1 1 calc R . . . .
C6 C 0.1489(3) 0.50670(19) 0.3124(2) 0.0211(5) Uani 1 1 d . . . . .
H6 H 0.111132 0.488458 0.229069 0.025 Uiso 1 1 calc R . . . .
C3 C 0.2603(3) 0.55901(18) 0.5609(2) 0.0200(5) Uani 1 1 d . . . . .
H3 H 0.298103 0.575535 0.644889 0.024 Uiso 1 1 calc R . . . .
C22 C 1.0492(3) 0.7041(2) 0.7661(2) 0.0251(5) Uani 1 1 d . . . . .
H22A H 1.143385 0.693795 0.836527 0.038 Uiso 1 1 calc GR . . . .
H22B H 0.992504 0.762131 0.779667 0.038 Uiso 1 1 calc GR . . . .
H22C H 1.081682 0.713117 0.692833 0.038 Uiso 1 1 calc GR . . . .
C27 C 0.7820(3) 0.21576(19) 0.8423(2) 0.0230(5) Uani 1 1 d . . . . .
H27 H 0.696191 0.171044 0.818637 0.028 Uiso 1 1 calc R . . . .
C15 C 0.5720(3) 0.4579(2) 0.0592(2) 0.0282(6) Uani 1 1 d . . . . .
C26 C 0.9239(3) 0.1875(2) 0.9264(2) 0.0269(6) Uani 1 1 d . . . . .
H26 H 0.936227 0.123497 0.959264 0.032 Uiso 1 1 calc R . . . .
C25 C 1.0473(4) 0.2537(2) 0.9618(3) 0.0296(6) Uani 1 1 d . . . . .
H25 H 1.144225 0.234820 1.020014 0.036 Uiso 1 1 calc R . . . .
C13 C 1.0286(4) 0.8119(2) 0.4473(3) 0.0304(6) Uani 1 1 d . . . . .
H13A H 1.056194 0.856348 0.390438 0.046 Uiso 1 1 calc GR . . . .
H13B H 1.091731 0.752252 0.455401 0.046 Uiso 1 1 calc GR . . . .
H13C H 1.050967 0.843331 0.527105 0.046 Uiso 1 1 calc GR . . . .
C12 C 0.8554(3) 0.7870(2) 0.3999(3) 0.0286(6) Uani 1 1 d . . . . .
H12A H 0.790678 0.847019 0.380483 0.034 Uiso 1 1 calc R . . . .
H12B H 0.833663 0.747052 0.325125 0.034 Uiso 1 1 calc R . . . .
C17 C 0.5207(4) 0.3535(3) 0.0269(3) 0.0384(7) Uani 1 1 d . . . . .
H17A H 0.578949 0.310365 0.093223 0.058 Uiso 1 1 calc GR . . . .
H17B H 0.543442 0.335161 -0.048219 0.058 Uiso 1 1 calc GR . . . .
H17C H 0.406659 0.347418 0.014866 0.058 Uiso 1 1 calc GR . . . .
C16 C 0.4755(4) 0.5306(3) -0.0332(3) 0.0413(8) Uani 1 1 d . . . . .
H16A H 0.362363 0.520950 -0.043791 0.062 Uiso 1 1 calc GR . . . .
H16B H 0.495694 0.520795 -0.111357 0.062 Uiso 1 1 calc GR . . . .
H16C H 0.506033 0.596914 -0.004124 0.062 Uiso 1 1 calc GR . . . .
C18 C 0.7485(4) 0.4705(3) 0.0788(3) 0.0437(9) Uani 1 1 d . . . . .
H18A H 0.780250 0.536884 0.107091 0.066 Uiso 1 1 calc GR . . . .
H18B H 0.771209 0.459061 0.001889 0.066 Uiso 1 1 calc GR . . . .
H18C H 0.807798 0.423784 0.140022 0.066 Uiso 1 1 calc GR . . . .

loop_
_atom_site_aniso_label
_atom_site_aniso_U_11
_atom_site_aniso_U_22
_atom_site_aniso_U_33
_atom_site_aniso_U_23
_atom_site_aniso_U_13
_atom_site_aniso_U_12
F1 0.0303(8) 0.0282(8) 0.0284(8) -0.0062(7) 0.0177(6) -0.0022(7)
F3 0.0298(8) 0.0184(7) 0.0434(9) -0.0112(7) 0.0141(7) -0.0043(6)
F2 0.0235(8) 0.0247(8) 0.0426(10) -0.0008(7) 0.0102(7) 0.0080(6)
O6 0.0141(7) 0.0177(8) 0.0175(7) 0.0020(6) 0.0037(6) -0.0016(6)
O4 0.0164(8) 0.0340(10) 0.0194(8) -0.0035(8) 0.0038(6) -0.0004(7)
O1 0.0131(8) 0.0308(10) 0.0219(8) -0.0022(8) 0.0070(6) 0.0021(7)
O3 0.0191(9) 0.0250(9) 0.0226(9) 0.0051(7) 0.0077(7) -0.0045(7)
O5 0.0169(8) 0.0388(11) 0.0188(8) -0.0047(8) 0.0090(6) -0.0016(8)
O2 0.0237(9) 0.0275(10) 0.0247(9) 0.0058(8) 0.0021(7) -0.0028(8)
N3 0.0164(9) 0.0157(9) 0.0170(9) 0.0002(8) 0.0037(7) -0.0016(7)
N1 0.0124(9) 0.0207(10) 0.0170(9) -0.0022(8) 0.0059(7) -0.0012(7)
N2 0.0161(10) 0.0237(10) 0.0188(9) -0.0023(8) 0.0037(8) -0.0036(8)
C2 0.0149(11) 0.0151(10) 0.0201(11) 0.0027(9) 0.0065(9) 0.0012(9)
C20 0.0124(10) 0.0191(11) 0.0156(10) -0.0016(9) 0.0049(8) -0.0013(8)
C23 0.0203(12) 0.0187(12) 0.0155(10) -0.0006(9) 0.0067(9) 0.0009(9)
C11 0.0176(11) 0.0182(12) 0.0222(11) 0.0012(9) 0.0063(9) 0.0003(9)
C8 0.0151(11) 0.0157(11) 0.0169(10) 0.0026(9) 0.0057(8) 0.0028(9)
C28 0.0196(12) 0.0210(12) 0.0195(11) -0.0002(10) 0.0052(9) -0.0005(9)
C14 0.0173(10) 0.0164(11) 0.0181(10) -0.0011(9) 0.0070(8) 0.0000(9)
C19 0.0156(11) 0.0177(11) 0.0168(11) -0.0009(9) 0.0063(9) -0.0011(9)
C7 0.0152(11) 0.0169(11) 0.0179(11) -0.0011(9) 0.0049(9) -0.0022(8)
C21 0.0193(12) 0.0190(11) 0.0176(11) -0.0021(9) 0.0059(9) -0.0027(9)
C1 0.0141(11) 0.0166(11) 0.0198(11) 0.0017(9) 0.0085(9) 0.0003(9)
C10 0.0192(12) 0.0185(12) 0.0287(13) -0.0030(10) 0.0084(10) -0.0022(9)
C4 0.0186(12) 0.0231(12) 0.0281(12) -0.0025(10) 0.0134(10) 0.0004(10)
C24 0.0195(12) 0.0263(13) 0.0226(12) 0.0014(10) 0.0018(10) 0.0001(10)
C9 0.0152(11) 0.0175(11) 0.0186(11) 0.0004(9) 0.0058(9) -0.0002(9)
C5 0.0133(11) 0.0281(13) 0.0278(13) -0.0009(10) 0.0089(9) -0.0007(9)
C6 0.0170(11) 0.0254(13) 0.0219(11) -0.0012(10) 0.0074(9) -0.0005(10)
C3 0.0180(11) 0.0213(12) 0.0224(12) -0.0024(10) 0.0086(9) 0.0002(9)
C22 0.0219(13) 0.0264(13) 0.0246(12) -0.0013(11) 0.0036(10) -0.0073(10)
C27 0.0283(13) 0.0185(12) 0.0208(11) 0.0000(10) 0.0052(10) -0.0025(10)
C15 0.0253(13) 0.0455(17) 0.0174(12) -0.0079(12) 0.0119(10) -0.0014(12)
C26 0.0331(15) 0.0224(13) 0.0237(12) 0.0032(10) 0.0065(11) 0.0036(11)
C25 0.0263(14) 0.0311(15) 0.0260(13) 0.0058(11) 0.0001(11) 0.0038(11)
C13 0.0318(16) 0.0295(14) 0.0350(15) 0.0049(12) 0.0177(12) -0.0075(12)
C12 0.0304(14) 0.0310(14) 0.0262(13) 0.0090(12) 0.0112(11) -0.0071(12)
C17 0.0338(16) 0.0487(19) 0.0361(16) -0.0167(14) 0.0155(14) 0.0013(14)
C16 0.0431(18) 0.056(2) 0.0290(14) 0.0102(15) 0.0164(14) -0.0016(16)
C18 0.0263(15) 0.081(3) 0.0299(14) -0.0170(17) 0.0173(12) -0.0077(17)

loop_
_atom_type_symbol
_atom_type_description
_atom_type_scat_dispersion_real
_atom_type_scat_dispersion_imag
_atom_type_scat_source
C C 0.0181 0.0091 'International Tables Vol C Tables 4.2.6.8 and 6.1.1.4'
H H 0.0000 0.0000 'International Tables Vol C Tables 4.2.6.8 and 6.1.1.4'
F F 0.0727 0.0534 'International Tables Vol C Tables 4.2.6.8 and 6.1.1.4'
N N 0.0311 0.0180 'International Tables Vol C Tables 4.2.6.8 and 6.1.1.4'
O O 0.0492 0.0322 'International Tables Vol C Tables 4.2.6.8 and 6.1.1.4'

loop_
_geom_angle_atom_site_label_1
_geom_angle_atom_site_label_2
_geom_angle_atom_site_label_3
_geom_angle
_geom_angle_site_symmetry_1
_geom_angle_site_symmetry_3
_geom_angle_publ_flag
C20 O6 C8 103.64(17) . . ?
C11 O3 C12 115.8(2) . . ?
C14 O5 C15 120.16(19) . . ?
N2 N3 C23 121.3(2) . . ?
C20 N3 N2 108.13(19) . . ?
C20 N3 C23 130.6(2) . . ?
C14 N1 C1 123.91(19) . . ?
C7 N1 C14 126.67(19) . . ?
C7 N1 C1 109.41(18) . . ?
C21 N2 N3 106.64(19) . . ?
C1 C2 C8 109.0(2) . . ?
C3 C2 C8 130.2(2) . . ?
C3 C2 C1 120.5(2) . . ?
N3 C20 O6 131.1(2) . . ?
C19 C20 O6 118.2(2) . . ?
C19 C20 N3 110.8(2) . . ?
C28 C23 N3 120.2(2) . . ?
C28 C23 C24 120.3(2) . . ?
C24 C23 N3 119.5(2) . . ?
O3 C11 C9 111.2(2) . . ?
O2 C11 O3 126.0(2) . . ?
O2 C11 C9 122.8(2) . . ?
O6 C8 C2 109.50(18) . . ?
O6 C8 C7 106.22(18) . . ?
O6 C8 C9 106.16(18) . . ?
C2 C8 C7 102.94(18) . . ?
C2 C8 C9 122.88(19) . . ?
C7 C8 C9 108.07(18) . . ?
C27 C28 C23 119.5(2) . . ?
O4 C14 O5 127.6(2) . . ?
O4 C14 N1 121.8(2) . . ?
O5 C14 N1 110.61(19) . . ?
C20 C19 C21 104.8(2) . . ?
C20 C19 C9 107.9(2) . . ?
C21 C19 C9 147.2(2) . . ?
O1 C7 N1 128.4(2) . . ?
O1 C7 C8 123.9(2) . . ?
N1 C7 C8 107.65(18) . . ?
N2 C21 C19 109.6(2) . . ?
N2 C21 C22 119.7(2) . . ?
C19 C21 C22 130.6(2) . . ?
C2 C1 N1 110.5(2) . . ?
C6 C1 N1 128.0(2) . . ?
C6 C1 C2 121.5(2) . . ?
F1 C10 F3 106.7(2) . . ?
F1 C10 C9 111.7(2) . . ?
F3 C10 C9 109.9(2) . . ?
F2 C10 F1 107.2(2) . . ?
F2 C10 F3 107.1(2) . . ?
F2 C10 C9 113.9(2) . . ?
C5 C4 C3 120.2(2) . . ?
C25 C24 C23 118.9(3) . . ?
C11 C9 C8 109.92(19) . . ?
C19 C9 C11 116.98(19) . . ?
C19 C9 C8 99.52(19) . . ?
C19 C9 C10 109.29(19) . . ?
C10 C9 C11 106.9(2) . . ?
C10 C9 C8 114.45(19) . . ?
C4 C5 C6 122.0(2) . . ?
C1 C6 C5 117.0(2) . . ?
C2 C3 C4 118.7(2) . . ?
C28 C27 C26 120.8(3) . . ?
O5 C15 C17 109.6(2) . . ?
O5 C15 C16 110.0(2) . . ?
O5 C15 C18 101.4(2) . . ?
C17 C15 C16 112.8(3) . . ?
C17 C15 C18 111.2(3) . . ?
C18 C15 C16 111.2(3) . . ?
C25 C26 C27 119.1(3) . . ?
C26 C25 C24 121.3(3) . . ?
O3 C12 C13 106.5(2) . . ?

loop_
_geom_bond_atom_site_label_1
_geom_bond_atom_site_label_2
_geom_bond_distance
_geom_bond_site_symmetry_2
_geom_bond_publ_flag
F1 C10 1.342(3) . ?
F3 C10 1.342(3) . ?
F2 C10 1.336(3) . ?
O6 C20 1.359(3) . ?
O6 C8 1.472(3) . ?
O4 C14 1.204(3) . ?
O1 C7 1.198(3) . ?
O3 C11 1.322(3) . ?
O3 C12 1.468(3) . ?
O5 C14 1.320(3) . ?
O5 C15 1.484(3) . ?
O2 C11 1.206(3) . ?
N3 N2 1.391(3) . ?
N3 C20 1.346(3) . ?
N3 C23 1.413(3) . ?
N1 C14 1.409(3) . ?
N1 C7 1.401(3) . ?
N1 C1 1.432(3) . ?
N2 C21 1.339(3) . ?
C2 C8 1.499(3) . ?
C2 C1 1.394(3) . ?
C2 C3 1.385(3) . ?
C20 C19 1.346(3) . ?
C23 C28 1.393(4) . ?
C23 C24 1.397(4) . ?
C11 C9 1.540(3) . ?
C8 C7 1.552(3) . ?
C8 C9 1.603(3) . ?
C28 C27 1.382(4) . ?
C19 C21 1.422(3) . ?
C19 C9 1.502(3) . ?
C21 C22 1.493(4) . ?
C1 C6 1.390(3) . ?
C10 C9 1.532(3) . ?
C4 C5 1.387(4) . ?
C4 C3 1.388(4) . ?
C24 C25 1.385(4) . ?
C5 C6 1.393(3) . ?
C27 C26 1.388(4) . ?
C15 C17 1.517(5) . ?
C15 C16 1.519(5) . ?
C15 C18 1.519(4) . ?
C26 C25 1.384(4) . ?
C13 C12 1.502(4) . ?
